data_4082882
loop_
_publ_author_name
'Canovese, L.'
'Visentin, F.'
'Santo, C.'
'Bertolasi, V.'

_publ_section_title
;
 Insertion of Isocyanides across the Pd--C Bond of Phosphinoquinoline
 Allyl Palladium Complexes Bearing \h1- and \h3-Coordinated Allyl Groups.
 A Synthetic and Mechanistic Study
;
_journal_issue 7
_journal_name_full Organometallics
_journal_page_first 1700
_journal_paper_doi 10.1021/om500057h
_journal_volume 33
_journal_year 2014
_chemical_formula_moiety 'C35 H34 Cl N2 P Pd'
_chemical_formula_sum 'C35 H34 Cl N2 P Pd'
_chemical_formula_weight 655.46
_chemical_name_systematic
;
 ?
;
_space_group_IT_number 14
_symmetry_cell_setting monoclinic
_symmetry_space_group_name_Hall '-P 2ybc'
_symmetry_space_group_name_H-M 'P 1 21/c 1'
_atom_sites_solution_hydrogens geom
_atom_sites_solution_primary direct
_atom_sites_solution_secondary difmap
_audit_creation_method SHELXL-97
_cell_angle_alpha 90.00
_cell_angle_beta 109.2078(6)
_cell_angle_gamma 90.00
_cell_formula_units_Z 4
_cell_length_a 17.0798(2)
_cell_length_b 10.18500(10)
_cell_length_c 18.7403(3)
_cell_measurement_reflns_used 32232
_cell_measurement_temperature 295
_cell_measurement_theta_max 30.03
_cell_measurement_theta_min 3.22
_cell_volume 3078.54(7)
_computing_cell_refinement 'Denzo SMN (Otwinowski & Minor, 1997)'
_computing_data_collection 'COLLECT (Nonius, 1998)'
_computing_data_reduction 'Denzo SMN (Otwinowski & Minor, 1997)'
_computing_molecular_graphics 'ORTEPIII (Burnett & Johnson, 1996)'
_computing_publication_material 'SHELXL-97 (Sheldrick, 1997), PARST (Nardelli, 1995)'
_computing_structure_refinement 'SHELXL-97 (Sheldrick, 1997)'
_computing_structure_solution 'SIR97 (Altomare et al., 1999)'
_diffrn_ambient_temperature 295
_diffrn_measured_fraction_theta_full 0.994
_diffrn_measured_fraction_theta_max 0.994
_diffrn_measurement_device_type 'Nonius Kappa CCD'
_diffrn_measurement_method '\f scans and \w scans'
_diffrn_radiation_monochromator graphite
_diffrn_radiation_source 'fine-focus sealed tube'
_diffrn_radiation_type MoK\a
_diffrn_radiation_wavelength 0.71073
_diffrn_reflns_av_R_equivalents 0.0334
_diffrn_reflns_av_sigmaI/netI 0.0365
_diffrn_reflns_limit_h_max 23
_diffrn_reflns_limit_h_min -24
_diffrn_reflns_limit_k_max 14
_diffrn_reflns_limit_k_min -11
_diffrn_reflns_limit_l_max 26
_diffrn_reflns_limit_l_min -24
_diffrn_reflns_number 32232
_diffrn_reflns_theta_full 30.03
_diffrn_reflns_theta_max 30.03
_diffrn_reflns_theta_min 3.22
_exptl_absorpt_coefficient_mu 0.768
_exptl_absorpt_correction_T_max 0.906
_exptl_absorpt_correction_T_min 0.867
_exptl_absorpt_correction_type empirical
_exptl_absorpt_process_details 'SORTAV (R.H. Blessing, Acta Crystallogr., 1995, A51, 33)'
_exptl_crystal_colour prismatic
_exptl_crystal_density_diffrn 1.414
_exptl_crystal_density_method 'not measured'
_exptl_crystal_description yellow
_exptl_crystal_F_000 1344
_exptl_crystal_size_max 0.26
_exptl_crystal_size_mid 0.24
_exptl_crystal_size_min 0.14
_refine_diff_density_max 0.667
_refine_diff_density_min -0.784
_refine_diff_density_rms 0.078
_refine_ls_extinction_method none
_refine_ls_goodness_of_fit_ref 1.035
_refine_ls_hydrogen_treatment constr
_refine_ls_matrix_type full
_refine_ls_number_parameters 365
_refine_ls_number_reflns 8947
_refine_ls_number_restraints 0
_refine_ls_restrained_S_all 1.035
_refine_ls_R_factor_all 0.0513
_refine_ls_R_factor_gt 0.0359
_refine_ls_shift/su_max 0.001
_refine_ls_shift/su_mean 0.000
_refine_ls_structure_factor_coef Fsqd
_refine_ls_weighting_details 'calc w=1/[\s^2^(Fo^2^)+(0.0441P)^2^+0.8848P] where P=(Fo^2^+2Fc^2^)/3'
_refine_ls_weighting_scheme calc
_refine_ls_wR_factor_gt 0.0869
_refine_ls_wR_factor_ref 0.0930
_reflns_number_gt 7113
_reflns_number_total 8947
_reflns_threshold_expression I>2sigma(I)
_cod_data_source_file om500057h_si_002.cif
_cod_data_source_block Pd
_cod_depositor_comments
;
The following automatic conversions were performed:

'_symmetry_cell_setting' value 'Monoclinic' changed to 'monoclinic'
according to
/usr/data/users/saulius/automatic-downloads/rss-feeds/ACS/lib/dictionaries/cif_core.dic
dictionary named 'cif_core.dic' version 2.4.2 from 2011-04-26.

Automatic conversion script
Id: cif_fix_values 2281 2013-09-26 08:29:07Z andrius 

 Adding full bibliography for 4082882.cif.
;
_cod_original_sg_symbol_H-M 'P 21/c'
_cod_database_code 4082882

loop_
_symmetry_equiv_pos_as_xyz
'x, y, z'
'-x, y+1/2, -z+1/2'
'-x, -y, -z'
'x, -y-1/2, z-1/2'

loop_
_atom_site_label
_atom_site_type_symbol
_atom_site_fract_x
_atom_site_fract_y
_atom_site_fract_z
_atom_site_U_iso_or_equiv
_atom_site_adp_type
_atom_site_occupancy
_atom_site_symmetry_multiplicity
_atom_site_calc_flag
_atom_site_refinement_flags
Pd1 Pd 0.205085(9) 0.197842(13) 0.012951(8) 0.03818(6) Uani 1 1 d .
Cl1 Cl 0.20181(4) 0.18631(6) -0.11353(3) 0.06435(16) Uani 1 1 d .
N1 N 0.13660(10) 0.38213(16) -0.00277(10) 0.0449(4) Uani 1 1 d .
C1 C 0.09973(14) 0.4378(2) -0.06924(13) 0.0578(6) Uani 1 1 d .
H1 H 0.0962 0.3901 -0.1125 0.069 Uiso 1 1 calc R
C2 C 0.06589(15) 0.5638(3) -0.07801(17) 0.0683(7) Uani 1 1 d .
H2 H 0.0393 0.5974 -0.1261 0.082 Uiso 1 1 calc R
C3 C 0.07207(15) 0.6371(2) -0.01575(18) 0.0674(7) Uani 1 1 d .
H3 H 0.0511 0.7221 -0.0208 0.081 Uiso 1 1 calc R
C4 C 0.11050(13) 0.5828(2) 0.05637(15) 0.0539(5) Uani 1 1 d .
C5 C 0.14060(12) 0.45235(18) 0.06111(12) 0.0433(4) Uani 1 1 d .
C6 C 0.17702(12) 0.39132(18) 0.13236(11) 0.0425(4) Uani 1 1 d .
C7 C 0.18676(15) 0.4627(2) 0.19715(14) 0.0551(5) Uani 1 1 d .
H7 H 0.2125 0.4246 0.2442 0.066 Uiso 1 1 calc R
C8 C 0.15779(17) 0.5932(2) 0.19252(17) 0.0665(7) Uani 1 1 d .
H8 H 0.1643 0.6403 0.2366 0.080 Uiso 1 1 calc R
C9 C 0.12069(16) 0.6506(2) 0.12465(18) 0.0669(7) Uani 1 1 d .
H9 H 0.1015 0.7363 0.1229 0.080 Uiso 1 1 calc R
P1 P 0.20361(3) 0.21854(5) 0.13038(3) 0.03739(11) Uani 1 1 d .
C10 C 0.11730(12) 0.13596(19) 0.14854(11) 0.0420(4) Uani 1 1 d .
C11 C 0.07799(13) 0.0333(2) 0.10207(14) 0.0525(5) Uani 1 1 d .
H11 H 0.0977 0.0039 0.0642 0.063 Uiso 1 1 calc R
C12 C 0.00897(15) -0.0255(2) 0.11210(17) 0.0650(6) Uani 1 1 d .
H12 H -0.0175 -0.0943 0.0808 0.078 Uiso 1 1 calc R
C13 C -0.02067(15) 0.0176(3) 0.16842(16) 0.0660(7) Uani 1 1 d .
H13 H -0.0670 -0.0219 0.1749 0.079 Uiso 1 1 calc R
C14 C 0.01871(15) 0.1192(3) 0.21473(14) 0.0651(6) Uani 1 1 d .
H14 H -0.0008 0.1477 0.2529 0.078 Uiso 1 1 calc R
C15 C 0.08685(14) 0.1790(2) 0.20490(13) 0.0543(5) Uani 1 1 d .
H15 H 0.1126 0.2484 0.2360 0.065 Uiso 1 1 calc R
C16 C 0.29524(12) 0.19607(18) 0.21268(11) 0.0416(4) Uani 1 1 d .
C17 C 0.29537(14) 0.1323(2) 0.27768(12) 0.0542(5) Uani 1 1 d .
H17 H 0.2466 0.0960 0.2808 0.065 Uiso 1 1 calc R
C18 C 0.36842(16) 0.1222(3) 0.33850(14) 0.0695(7) Uani 1 1 d .
H18 H 0.3681 0.0795 0.3823 0.083 Uiso 1 1 calc R
C19 C 0.44012(17) 0.1740(3) 0.33482(16) 0.0736(8) Uani 1 1 d .
H19 H 0.4887 0.1666 0.3759 0.088 Uiso 1 1 calc R
C20 C 0.44094(17) 0.2369(4) 0.27060(18) 0.0823(8) Uani 1 1 d .
H20 H 0.4901 0.2725 0.2680 0.099 Uiso 1 1 calc R
C21 C 0.36882(15) 0.2479(3) 0.20951(14) 0.0653(6) Uani 1 1 d .
H21 H 0.3698 0.2905 0.1659 0.078 Uiso 1 1 calc R
C22 C 0.26925(12) 0.03060(19) 0.03229(12) 0.0449(4) Uani 1 1 d .
C23 C 0.35589(17) 0.0305(3) 0.0268(3) 0.0959(12) Uani 1 1 d .
H23A H 0.3896 -0.0274 0.0661 0.115 Uiso 1 1 calc R
H23B H 0.3523 -0.0091 -0.0212 0.115 Uiso 1 1 calc R
C24 C 0.40156(15) 0.1552(2) 0.03285(15) 0.0592(6) Uani 1 1 d .
H24 H 0.3723 0.2261 0.0054 0.071 Uiso 1 1 calc R
C25 C 0.47986(16) 0.1760(3) 0.07334(16) 0.0638(6) Uani 1 1 d .
C26 C 0.5195(2) 0.3047(3) 0.0707(3) 0.1123(14) Uani 1 1 d .
H26A H 0.5648 0.2928 0.0517 0.169 Uiso 1 1 calc R
H26B H 0.5398 0.3414 0.1206 0.169 Uiso 1 1 calc R
H26C H 0.4795 0.3632 0.0380 0.169 Uiso 1 1 calc R
C27 C 0.5349(2) 0.0736(4) 0.1248(2) 0.1081(12) Uani 1 1 d .
H27A H 0.5585 0.1092 0.1747 0.162 Uiso 1 1 calc R
H27B H 0.5786 0.0495 0.1056 0.162 Uiso 1 1 calc R
H27C H 0.5025 -0.0026 0.1266 0.162 Uiso 1 1 calc R
N2 N 0.23340(10) -0.07280(16) 0.04066(10) 0.0460(4) Uani 1 1 d .
C28 C 0.27096(12) -0.19909(18) 0.04657(13) 0.0446(4) Uani 1 1 d .
C29 C 0.30864(13) -0.2534(2) 0.11832(13) 0.0514(5) Uani 1 1 d .
C30 C 0.33800(14) -0.3815(2) 0.12353(16) 0.0606(6) Uani 1 1 d .
H30 H 0.3632 -0.4187 0.1709 0.073 Uiso 1 1 calc R
C31 C 0.33027(15) -0.4545(2) 0.05955(17) 0.0650(7) Uani 1 1 d .
H31 H 0.3500 -0.5403 0.0638 0.078 Uiso 1 1 calc R
C32 C 0.29350(14) -0.4001(2) -0.01013(15) 0.0610(6) Uani 1 1 d .
H32 H 0.2886 -0.4500 -0.0529 0.073 Uiso 1 1 calc R
C33 C 0.26309(14) -0.2719(2) -0.01890(14) 0.0521(5) Uani 1 1 d .
C34 C 0.31510(19) -0.1744(3) 0.18788(15) 0.0705(7) Uani 1 1 d .
H34A H 0.3332 -0.2301 0.2316 0.106 Uiso 1 1 calc R
H34B H 0.2618 -0.1380 0.1834 0.106 Uiso 1 1 calc R
H34C H 0.3544 -0.1046 0.1931 0.106 Uiso 1 1 calc R
C35 C 0.22260(19) -0.2145(3) -0.09583(15) 0.0711(7) Uani 1 1 d .
H35A H 0.2195 -0.2800 -0.1335 0.107 Uiso 1 1 calc R
H35B H 0.2546 -0.1413 -0.1030 0.107 Uiso 1 1 calc R
H35C H 0.1677 -0.1854 -0.1003 0.107 Uiso 1 1 calc R

loop_
_atom_site_aniso_label
_atom_site_aniso_U_11
_atom_site_aniso_U_22
_atom_site_aniso_U_33
_atom_site_aniso_U_23
_atom_site_aniso_U_13
_atom_site_aniso_U_12
Pd1 0.03868(9) 0.03997(9) 0.03678(9) 0.00156(5) 0.01362(6) -0.00316(5)
Cl1 0.0761(4) 0.0801(4) 0.0422(3) -0.0004(2) 0.0267(3) -0.0148(3)
N1 0.0375(8) 0.0457(9) 0.0479(9) 0.0101(7) 0.0089(7) -0.0030(7)
C1 0.0495(12) 0.0611(13) 0.0524(13) 0.0149(10) 0.0028(10) -0.0060(10)
C2 0.0513(14) 0.0634(15) 0.0761(17) 0.0303(13) 0.0020(12) 0.0009(11)
C3 0.0482(13) 0.0470(12) 0.103(2) 0.0255(13) 0.0189(13) 0.0071(10)
C4 0.0401(11) 0.0410(10) 0.0841(16) 0.0094(10) 0.0250(11) 0.0015(8)
C5 0.0365(10) 0.0383(9) 0.0573(12) 0.0058(8) 0.0186(9) -0.0014(7)
C6 0.0442(10) 0.0383(9) 0.0488(11) 0.0036(8) 0.0205(9) 0.0015(7)
C7 0.0657(14) 0.0491(12) 0.0592(13) -0.0030(9) 0.0323(11) -0.0012(10)
C8 0.0790(17) 0.0505(13) 0.0833(18) -0.0142(12) 0.0449(15) -0.0010(11)
C9 0.0639(15) 0.0395(11) 0.109(2) -0.0009(13) 0.0444(15) 0.0059(10)
P1 0.0377(2) 0.0382(2) 0.0375(2) 0.00275(17) 0.0140(2) 0.00071(18)
C10 0.0375(10) 0.0447(10) 0.0428(10) 0.0081(8) 0.0118(8) 0.0012(7)
C11 0.0487(12) 0.0456(11) 0.0669(14) -0.0005(9) 0.0238(10) -0.0017(9)
C12 0.0504(13) 0.0529(13) 0.0910(19) -0.0035(12) 0.0224(13) -0.0091(10)
C13 0.0441(12) 0.0721(16) 0.0851(18) 0.0167(13) 0.0256(12) -0.0064(11)
C14 0.0501(13) 0.0919(19) 0.0600(15) 0.0081(13) 0.0271(11) -0.0045(12)
C15 0.0470(12) 0.0733(14) 0.0440(12) -0.0015(10) 0.0170(10) -0.0083(10)
C16 0.0426(10) 0.0449(10) 0.0375(10) -0.0005(7) 0.0136(8) 0.0038(7)
C17 0.0478(12) 0.0679(14) 0.0488(12) 0.0109(10) 0.0183(10) 0.0050(10)
C18 0.0600(15) 0.096(2) 0.0493(14) 0.0185(13) 0.0134(11) 0.0146(13)
C19 0.0484(14) 0.110(2) 0.0535(15) 0.0038(14) 0.0042(11) 0.0118(13)
C20 0.0425(14) 0.121(2) 0.077(2) 0.0071(18) 0.0109(13) -0.0132(15)
C21 0.0489(13) 0.0868(17) 0.0569(14) 0.0136(13) 0.0131(11) -0.0073(12)
C22 0.0415(10) 0.0449(10) 0.0511(11) -0.0059(8) 0.0189(9) -0.0008(8)
C23 0.0575(16) 0.0564(15) 0.191(4) -0.0160(18) 0.064(2) -0.0098(12)
C24 0.0500(13) 0.0516(12) 0.0836(17) -0.0040(11) 0.0323(12) -0.0063(10)
C25 0.0509(13) 0.0717(15) 0.0732(17) -0.0129(12) 0.0264(12) -0.0089(11)
C26 0.068(2) 0.098(3) 0.173(4) -0.019(2) 0.042(2) -0.0334(17)
C27 0.076(2) 0.130(3) 0.107(3) 0.012(2) 0.015(2) 0.015(2)
N2 0.0437(9) 0.0430(9) 0.0543(10) 0.0040(7) 0.0200(8) 0.0020(7)
C28 0.0372(10) 0.0410(10) 0.0590(13) 0.0006(8) 0.0205(9) -0.0008(7)
C29 0.0438(11) 0.0447(11) 0.0639(14) 0.0013(10) 0.0153(10) -0.0009(9)
C30 0.0474(12) 0.0503(12) 0.0789(17) 0.0127(11) 0.0138(11) 0.0034(9)
C31 0.0539(14) 0.0430(11) 0.105(2) 0.0014(12) 0.0348(14) 0.0059(10)
C32 0.0602(15) 0.0514(13) 0.0833(18) -0.0131(11) 0.0397(14) -0.0041(10)
C33 0.0470(12) 0.0512(11) 0.0641(14) -0.0022(10) 0.0262(10) -0.0036(9)
C34 0.0829(19) 0.0621(14) 0.0574(15) 0.0001(11) 0.0109(13) 0.0027(13)
C35 0.087(2) 0.0708(17) 0.0581(16) -0.0054(11) 0.0274(14) -0.0069(13)

loop_
_atom_type_symbol
_atom_type_description
_atom_type_scat_dispersion_real
_atom_type_scat_dispersion_imag
_atom_type_scat_source
Pd Pd -0.9988 1.0072 'International Tables Vol C Tables 4.2.6.8 and 6.1.1.4'
C C 0.0033 0.0016 'International Tables Vol C Tables 4.2.6.8 and 6.1.1.4'
H H 0.0000 0.0000 'International Tables Vol C Tables 4.2.6.8 and 6.1.1.4'
Cl Cl 0.1484 0.1585 'International Tables Vol C Tables 4.2.6.8 and 6.1.1.4'
N N 0.0061 0.0033 'International Tables Vol C Tables 4.2.6.8 and 6.1.1.4'
P P 0.1023 0.0942 'International Tables Vol C Tables 4.2.6.8 and 6.1.1.4'

loop_
_geom_angle_atom_site_label_1
_geom_angle_atom_site_label_2
_geom_angle_atom_site_label_3
_geom_angle
C22 Pd1 N1 177.44(7)
C22 Pd1 P1 94.93(6)
N1 Pd1 P1 82.62(5)
C22 Pd1 Cl1 88.28(6)
N1 Pd1 Cl1 94.18(5)
P1 Pd1 Cl1 176.78(2)
C1 N1 C5 117.89(19)
C1 N1 Pd1 124.31(16)
C5 N1 Pd1 117.32(12)
N1 C1 C2 123.7(2)
N1 C1 H1 118.1
C2 C1 H1 118.1
C3 C2 C1 119.5(2)
C3 C2 H2 120.3
C1 C2 H2 120.3
C2 C3 C4 119.2(2)
C2 C3 H3 120.4
C4 C3 H3 120.4
C3 C4 C9 123.9(2)
C3 C4 C5 118.3(2)
C9 C4 C5 117.9(2)
N1 C5 C4 121.3(2)
N1 C5 C6 118.17(17)
C4 C5 C6 120.5(2)
C7 C6 C5 119.17(19)
C7 C6 P1 124.69(16)
C5 C6 P1 116.08(15)
C6 C7 C8 120.3(2)
C6 C7 H7 119.8
C8 C7 H7 119.8
C9 C8 C7 120.7(2)
C9 C8 H8 119.6
C7 C8 H8 119.6
C8 C9 C4 121.3(2)
C8 C9 H9 119.3
C4 C9 H9 119.3
C16 P1 C6 104.82(9)
C16 P1 C10 107.89(9)
C6 P1 C10 102.69(9)
C16 P1 Pd1 122.89(7)
C6 P1 Pd1 101.32(6)
C10 P1 Pd1 114.51(7)
C11 C10 C15 119.33(19)
C11 C10 P1 119.02(15)
C15 C10 P1 121.52(16)
C10 C11 C12 119.9(2)
C10 C11 H11 120.1
C12 C11 H11 120.1
C13 C12 C11 120.4(2)
C13 C12 H12 119.8
C11 C12 H12 119.8
C14 C13 C12 119.6(2)
C14 C13 H13 120.2
C12 C13 H13 120.2
C13 C14 C15 120.5(2)
C13 C14 H14 119.8
C15 C14 H14 119.8
C14 C15 C10 120.3(2)
C14 C15 H15 119.8
C10 C15 H15 119.8
C17 C16 C21 118.7(2)
C17 C16 P1 124.07(16)
C21 C16 P1 117.22(16)
C16 C17 C18 119.9(2)
C16 C17 H17 120.0
C18 C17 H17 120.0
C19 C18 C17 120.8(2)
C19 C18 H18 119.6
C17 C18 H18 119.6
C18 C19 C20 119.9(2)
C18 C19 H19 120.1
C20 C19 H19 120.1
C19 C20 C21 120.1(3)
C19 C20 H20 119.9
C21 C20 H20 119.9
C16 C21 C20 120.6(2)
C16 C21 H21 119.7
C20 C21 H21 119.7
N2 C22 C23 122.38(19)
N2 C22 Pd1 118.59(14)
C23 C22 Pd1 118.60(16)
C24 C23 C22 119.8(2)
C24 C23 H23A 107.4
C22 C23 H23A 107.4
C24 C23 H23B 107.4
C22 C23 H23B 107.4
H23A C23 H23B 106.9
C25 C24 C23 126.3(3)
C25 C24 H24 116.9
C23 C24 H24 116.9
C24 C25 C26 120.6(3)
C24 C25 C27 123.7(3)
C26 C25 C27 115.7(3)
C25 C26 H26A 109.5
C25 C26 H26B 109.5
H26A C26 H26B 109.5
C25 C26 H26C 109.5
H26A C26 H26C 109.5
H26B C26 H26C 109.5
C25 C27 H27A 109.5
C25 C27 H27B 109.5
H27A C27 H27B 109.5
C25 C27 H27C 109.5
H27A C27 H27C 109.5
H27B C27 H27C 109.5
C22 N2 C28 122.81(16)
C29 C28 C33 120.91(19)
C29 C28 N2 118.95(19)
C33 C28 N2 119.9(2)
C30 C29 C28 118.7(2)
C30 C29 C34 121.3(2)
C28 C29 C34 120.1(2)
C31 C30 C29 121.0(2)
C31 C30 H30 119.5
C29 C30 H30 119.5
C32 C31 C30 119.6(2)
C32 C31 H31 120.2
C30 C31 H31 120.2
C31 C32 C33 121.9(2)
C31 C32 H32 119.0
C33 C32 H32 119.0
C32 C33 C28 117.8(2)
C32 C33 C35 121.0(2)
C28 C33 C35 121.2(2)
C29 C34 H34A 109.5
C29 C34 H34B 109.5
H34A C34 H34B 109.5
C29 C34 H34C 109.5
H34A C34 H34C 109.5
H34B C34 H34C 109.5
C33 C35 H35A 109.5
C33 C35 H35B 109.5
H35A C35 H35B 109.5
C33 C35 H35C 109.5
H35A C35 H35C 109.5
H35B C35 H35C 109.5

loop_
_geom_bond_atom_site_label_1
_geom_bond_atom_site_label_2
_geom_bond_distance
Pd1 C22 1.993(2)
Pd1 N1 2.1798(17)
Pd1 P1 2.2191(5)
Pd1 Cl1 2.3554(6)
N1 C1 1.324(3)
N1 C5 1.377(3)
C1 C2 1.395(3)
C1 H1 0.9300
C2 C3 1.360(4)
C2 H2 0.9300
C3 C4 1.407(4)
C3 H3 0.9300
C4 C9 1.414(4)
C4 C5 1.416(3)
C5 C6 1.418(3)
C6 C7 1.377(3)
C6 P1 1.8209(19)
C7 C8 1.411(3)
C7 H7 0.9300
C8 C9 1.353(4)
C8 H8 0.9300
C9 H9 0.9300
P1 C16 1.814(2)
P1 C10 1.8239(19)
C10 C11 1.385(3)
C10 C15 1.393(3)
C11 C12 1.389(3)
C11 H11 0.9300
C12 C13 1.384(4)
C12 H12 0.9300
C13 C14 1.376(4)
C13 H13 0.9300
C14 C15 1.379(3)
C14 H14 0.9300
C15 H15 0.9300
C16 C17 1.380(3)
C16 C21 1.382(3)
C17 C18 1.389(3)
C17 H17 0.9300
C18 C19 1.356(4)
C18 H18 0.9300
C19 C20 1.368(4)
C19 H19 0.9300
C20 C21 1.383(4)
C20 H20 0.9300
C21 H21 0.9300
C22 N2 1.254(2)
C22 C23 1.516(3)
C23 C24 1.476(3)
C23 H23A 0.9700
C23 H23B 0.9700
C24 C25 1.319(3)
C24 H24 0.9300
C25 C26 1.484(4)
C25 C27 1.518(4)
C26 H26A 0.9600
C26 H26B 0.9600
C26 H26C 0.9600
C27 H27A 0.9600
C27 H27B 0.9600
C27 H27C 0.9600
N2 C28 1.425(2)
C28 C29 1.399(3)
C28 C33 1.402(3)
C29 C30 1.390(3)
C29 C34 1.505(4)
C30 C31 1.380(4)
C30 H30 0.9300
C31 C32 1.366(4)
C31 H31 0.9300
C32 C33 1.395(3)
C32 H32 0.9300
C33 C35 1.497(4)
C34 H34A 0.9600
C34 H34B 0.9600
C34 H34C 0.9600
C35 H35A 0.9600
C35 H35B 0.9600
C35 H35C 0.9600
